data_1563297
loop_
_publ_author_name
'Gu, Jin-Zhong'
'Lv, Dong-Yu'
'Gao, Zhu-Qing'
'Liu, Jian-Zhao'
'Dou, Wei'
'Tang, Yu'

_publ_section_title
;
 Synthesis, structures, luminescent and magnetic properties of four
 coordination polymers with the flexible 1,3-phenylenediacetate ligands
;
_journal_issue 3
_journal_name_full 'Journal of Solid State Chemistry'
_journal_page_first 675
_journal_page_last 683
_journal_paper_doi 10.1016/j.jssc.2011.01.030
_journal_volume 184
_journal_year 2011
_chemical_formula_sum 'C24 H26 Co3 N2 O12'
_chemical_formula_weight 711.26
_space_group_IT_number 13
_space_group_name_Hall '-P 2yc'
_space_group_name_H-M_alt 'P 1 2/c 1'
_symmetry_cell_setting monoclinic
_symmetry_space_group_name_H-M 'P 1 2/c 1'
_atom_sites_solution_hydrogens geom
_atom_sites_solution_primary direct
_atom_sites_solution_secondary difmap
_audit_creation_method SHELXL-97
_cell_angle_alpha 90.00
_cell_angle_beta 104.487(7)
_cell_angle_gamma 90.00
_cell_formula_units_Z 4
_cell_length_a 23.315(3)
_cell_length_b 9.7287(13)
_cell_length_c 11.8332(16)
_cell_measurement_reflns_used 3604
_cell_measurement_temperature 296(2)
_cell_measurement_theta_max 27.93
_cell_measurement_theta_min 2.75
_cell_volume 2598.7(6)
_computing_cell_refinement 'Bruker SAINT'
_computing_data_collection 'Bruker APEX2'
_computing_data_reduction 'Bruker SAINT'
_computing_molecular_graphics 'Bruker SHELXTL'
_computing_publication_material 'Bruker SHELXTL'
_computing_structure_refinement 'SHELXL-97 (Sheldrick, 1997)'
_computing_structure_solution 'SHELXS-97 (Sheldrick, 1990)'
_diffrn_ambient_temperature 296(2)
_diffrn_measured_fraction_theta_full 0.997
_diffrn_measured_fraction_theta_max 0.997
_diffrn_measurement_device_type 'Bruker APEX-II CCD'
_diffrn_measurement_method '\f and \w scans'
_diffrn_radiation_monochromator graphite
_diffrn_radiation_source 'fine-focus sealed tube'
_diffrn_radiation_type MoK\a
_diffrn_radiation_wavelength 0.71073
_diffrn_reflns_av_R_equivalents 0.0377
_diffrn_reflns_av_sigmaI/netI 0.0421
_diffrn_reflns_limit_h_max 27
_diffrn_reflns_limit_h_min -27
_diffrn_reflns_limit_k_max 11
_diffrn_reflns_limit_k_min -9
_diffrn_reflns_limit_l_max 14
_diffrn_reflns_limit_l_min -14
_diffrn_reflns_number 13177
_diffrn_reflns_theta_full 25.10
_diffrn_reflns_theta_max 25.10
_diffrn_reflns_theta_min 0.90
_diffrn_standards_number 0
_exptl_absorpt_coefficient_mu 1.963
_exptl_absorpt_correction_T_max 0.675
_exptl_absorpt_correction_T_min 0.656
_exptl_absorpt_correction_type multi-scan
_exptl_absorpt_process_details SADABS
_exptl_crystal_colour BLUE
_exptl_crystal_density_diffrn 1.818
_exptl_crystal_density_method 'not measured'
_exptl_crystal_description BLOCK
_exptl_crystal_F_000 1444
_exptl_crystal_size_max 0.22
_exptl_crystal_size_mid 0.21
_exptl_crystal_size_min 0.20
_refine_diff_density_max 1.806
_refine_diff_density_min -0.405
_refine_diff_density_rms 0.100
_refine_ls_extinction_method none
_refine_ls_goodness_of_fit_ref 1.064
_refine_ls_hydrogen_treatment constr
_refine_ls_matrix_type full
_refine_ls_number_parameters 371
_refine_ls_number_reflns 4620
_refine_ls_number_restraints 6
_refine_ls_restrained_S_all 1.065
_refine_ls_R_factor_all 0.0558
_refine_ls_R_factor_gt 0.0427
_refine_ls_shift/su_max 0.001
_refine_ls_shift/su_mean 0.000
_refine_ls_structure_factor_coef Fsqd
_refine_ls_weighting_details 'calc w=1/[\s^2^(Fo^2^)+(0.0560P)^2^+1.0870P] where P=(Fo^2^+2Fc^2^)/3'
_refine_ls_weighting_scheme calc
_refine_ls_wR_factor_gt 0.0997
_refine_ls_wR_factor_ref 0.1063
_reflns_number_gt 3658
_reflns_number_total 4620
_reflns_threshold_expression >2sigma(I)
_cod_data_source_file JSSC-2011-184-675.cif
_cod_data_source_block 3
_cod_depositor_comments
;
The following automatic conversions were performed:

data item '_exptl_absorpt_correction_type' value 'MULTI-SCAN' was
changed to 'multi-scan' in accordance with the built-in table derived
from the CIF Core dictionary named 'cif_core.dic' version 2.4.5 last
updated on 2014-11-21.

data item '_symmetry_cell_setting' value 'Monoclinic' was changed to
'monoclinic' in accordance with the built-in table derived from the
CIF Core dictionary named 'cif_core.dic' version 2.4.5 last updated
on 2014-11-21.

Automatic conversion script
Id: cif_fix_values 8369 2020-08-20 11:38:08Z andrius 
;
_cod_original_sg_symbol_H-M P2/c
_cod_database_code 1563297

loop_
_symmetry_equiv_pos_as_xyz
'x, y, z'
'-x, y, -z+1/2'
'-x, -y, -z'
'x, -y, z-1/2'

loop_
_atom_site_label
_atom_site_type_symbol
_atom_site_fract_x
_atom_site_fract_y
_atom_site_fract_z
_atom_site_U_iso_or_equiv
_atom_site_adp_type
_atom_site_occupancy
_atom_site_symmetry_multiplicity
_atom_site_calc_flag
_atom_site_refinement_flags
_atom_site_disorder_assembly
_atom_site_disorder_group
Co1 Co 0.01958(2) 0.36110(5) 0.55504(4) 0.02134(15) Uani 1 1 d . . .
Co2 Co 0.0000 -0.57256(7) 0.2500 0.02034(18) Uani 1 2 d S . .
Co3 Co 0.48068(2) 0.13904(5) 0.53562(4) 0.02162(15) Uani 1 1 d . . .
Co4 Co 0.5000 0.06986(7) 0.2500 0.02034(18) Uani 1 2 d S . .
C1 C 0.10432(17) 0.2929(4) 0.4077(3) 0.0243(8) Uani 1 1 d . . .
C2 C 0.16598(18) 0.2500(4) 0.4039(4) 0.0351(10) Uani 1 1 d . . .
H2A H 0.1909 0.2503 0.4830 0.042 Uiso 1 1 calc R . .
H2B H 0.1817 0.3182 0.3599 0.042 Uiso 1 1 calc R . .
C3 C 0.17048(17) 0.1105(4) 0.3509(3) 0.0263(9) Uani 1 1 d . . .
C4 C 0.19606(18) 0.0955(5) 0.2580(4) 0.0340(10) Uani 1 1 d . . .
H4 H 0.2064 0.1732 0.2218 0.041 Uiso 1 1 calc R . .
C5 C 0.2065(2) -0.0334(5) 0.2183(4) 0.0389(11) Uani 1 1 d . . .
H5 H 0.2255 -0.0423 0.1583 0.047 Uiso 1 1 calc R . .
C6 C 0.18873(19) -0.1485(5) 0.2678(4) 0.0378(11) Uani 1 1 d . . .
H6 H 0.1962 -0.2351 0.2415 0.045 Uiso 1 1 calc R . .
C7 C 0.15975(18) -0.1370(4) 0.3565(3) 0.0288(9) Uani 1 1 d . . .
C8 C 0.15152(17) -0.0070(4) 0.3977(3) 0.0277(9) Uani 1 1 d . . .
H8 H 0.1328 0.0018 0.4582 0.033 Uiso 1 1 calc R . .
C9 C 0.13524(19) -0.2628(4) 0.4034(3) 0.0355(10) Uani 1 1 d . . .
H9A H 0.1231 -0.2372 0.4732 0.043 Uiso 1 1 calc R . .
H9B H 0.1665 -0.3306 0.4255 0.043 Uiso 1 1 calc R . .
C10 C 0.08279(17) -0.3279(4) 0.3171(3) 0.0229(8) Uani 1 1 d . . .
C11 C 0.39519(17) 0.2004(4) 0.3043(3) 0.0227(8) Uani 1 1 d . . .
C12 C 0.33286(18) 0.2422(4) 0.2417(4) 0.0346(10) Uani 1 1 d . . .
H12A H 0.3166 0.1731 0.1832 0.042 Uiso 1 1 calc R . .
H12B H 0.3087 0.2429 0.2975 0.042 Uiso 1 1 calc R . .
C13 C 0.32805(17) 0.3802(4) 0.1830(3) 0.0258(9) Uani 1 1 d . . .
C14 C 0.30126(19) 0.3951(4) 0.0653(4) 0.0332(10) Uani 1 1 d . . .
H14 H 0.2883 0.3177 0.0199 0.040 Uiso 1 1 calc R . .
C15 C 0.2936(2) 0.5242(5) 0.0146(4) 0.0376(11) Uani 1 1 d . . .
H15 H 0.2746 0.5329 -0.0642 0.045 Uiso 1 1 calc R . .
C16 C 0.31351(19) 0.6391(4) 0.0791(4) 0.0337(10) Uani 1 1 d . . .
H16 H 0.3083 0.7252 0.0439 0.040 Uiso 1 1 calc R . .
C17 C 0.34171(17) 0.6277(4) 0.1978(4) 0.0262(9) Uani 1 1 d . . .
C18 C 0.34859(17) 0.4980(4) 0.2473(3) 0.0266(9) Uani 1 1 d . . .
H18 H 0.3675 0.4892 0.3261 0.032 Uiso 1 1 calc R . .
C19 C 0.36598(19) 0.7539(4) 0.2697(4) 0.0319(10) Uani 1 1 d . . .
H19A H 0.3788 0.7273 0.3511 0.038 Uiso 1 1 calc R . .
H19B H 0.3342 0.8202 0.2626 0.038 Uiso 1 1 calc R . .
C20 C 0.41746(17) 0.8231(4) 0.2348(3) 0.0223(8) Uani 1 1 d . . .
C26 C 0.52378(19) 0.4083(4) 0.4428(4) 0.0327(10) Uani 1 1 d . . .
H26 H 0.5410 0.3470 0.4007 0.039 Uiso 1 1 calc R . .
C27 C 0.4732(2) 0.4550(4) 0.5772(4) 0.0358(11) Uani 1 1 d . . .
H27 H 0.4538 0.4263 0.6328 0.043 Uiso 1 1 calc R . .
C38 C -0.0247(2) 0.0919(4) 0.4208(4) 0.0322(10) Uani 1 1 d . . .
H38 H -0.0426 0.1536 0.3626 0.039 Uiso 1 1 calc R . .
C44 C 0.0279(2) 0.0461(4) 0.6039(4) 0.0359(11) Uani 1 1 d . . .
H44 H 0.0481 0.0747 0.6782 0.043 Uiso 1 1 calc R . .
N1 N 0.49675(15) 0.3594(3) 0.5213(3) 0.0290(8) Uani 1 1 d . . .
N2 N 0.00316(15) 0.1406(3) 0.5250(3) 0.0271(8) Uani 1 1 d . . .
O1 O 0.09769(12) 0.3398(3) 0.5019(2) 0.0307(7) Uani 1 1 d . . .
O2 O 0.06452(12) 0.2813(3) 0.3149(2) 0.0295(6) Uani 1 1 d . . .
O3 O 0.07578(12) -0.3006(3) 0.2130(2) 0.0297(6) Uani 1 1 d . . .
O4 O 0.05097(12) -0.4103(3) 0.3575(2) 0.0247(6) Uani 1 1 d . . .
O5 O 0.03265(11) 0.5694(2) 0.6000(2) 0.0215(6) Uani 1 1 d . . .
O6 O 0.40272(12) 0.1552(3) 0.4061(2) 0.0293(6) Uani 1 1 d . . .
O7 O 0.43457(12) 0.2136(3) 0.2506(2) 0.0294(6) Uani 1 1 d . . .
O8 O 0.42435(12) 0.7990(3) 0.1366(2) 0.0304(7) Uani 1 1 d . . .
O9 O 0.44902(12) 0.9068(3) 0.3070(2) 0.0251(6) Uani 1 1 d . . .
O10 O 0.46784(11) -0.0689(2) 0.5689(2) 0.0222(6) Uani 1 1 d . . .
O11 O 0.3230(2) 0.9882(4) 0.4973(3) 0.0806(13) Uani 1 1 d D . .
H1W H 0.0681 0.6197 0.6213 0.097 Uiso 1 1 d R . .
H2W H 0.4291 -0.1083 0.5543 0.097 Uiso 1 1 d R . .
H3W H 0.3503 1.0432 0.4861 0.097 Uiso 1 1 d RD . .
H4W H 0.3010 0.9555 0.4330 0.097 Uiso 1 1 d RD . .
H6W H 0.1462 0.4598 0.6399 0.097 Uiso 1 1 d RD . .
H5W H 0.1934 0.5462 0.6211 0.097 Uiso 1 1 d RD . .
O12 O 0.17563(19) 0.5136(4) 0.6702(4) 0.0742(12) Uani 1 1 d D . .

loop_
_atom_site_aniso_label
_atom_site_aniso_U_11
_atom_site_aniso_U_22
_atom_site_aniso_U_33
_atom_site_aniso_U_23
_atom_site_aniso_U_13
_atom_site_aniso_U_12
Co1 0.0309(3) 0.0153(3) 0.0171(3) 0.0003(2) 0.0047(2) 0.0016(2)
Co2 0.0281(4) 0.0164(4) 0.0160(4) 0.000 0.0045(3) 0.000
Co3 0.0309(3) 0.0158(3) 0.0195(3) 0.0009(2) 0.0088(2) 0.0022(2)
Co4 0.0282(4) 0.0168(4) 0.0167(4) 0.000 0.0069(3) 0.000
C1 0.033(2) 0.0153(19) 0.024(2) 0.0020(16) 0.0054(17) -0.0017(16)
C2 0.030(2) 0.030(2) 0.044(3) -0.010(2) 0.0076(19) -0.0061(18)
C3 0.020(2) 0.027(2) 0.031(2) -0.0050(17) 0.0043(17) -0.0024(16)
C4 0.028(2) 0.035(2) 0.040(3) -0.002(2) 0.0100(19) -0.0076(19)
C5 0.034(3) 0.045(3) 0.043(3) -0.012(2) 0.021(2) -0.006(2)
C6 0.036(3) 0.035(3) 0.044(3) -0.011(2) 0.013(2) -0.003(2)
C7 0.025(2) 0.029(2) 0.028(2) 0.0003(18) -0.0004(17) -0.0052(17)
C8 0.026(2) 0.032(2) 0.027(2) -0.0050(18) 0.0091(17) -0.0065(17)
C9 0.044(3) 0.032(2) 0.025(2) 0.0022(18) -0.0005(19) -0.004(2)
C10 0.030(2) 0.0168(19) 0.021(2) -0.0002(16) 0.0051(16) -0.0002(16)
C11 0.028(2) 0.0140(19) 0.026(2) -0.0028(16) 0.0049(16) 0.0012(16)
C12 0.030(2) 0.031(2) 0.040(3) 0.0042(19) 0.0041(19) -0.0046(19)
C13 0.020(2) 0.025(2) 0.031(2) 0.0048(17) 0.0045(16) -0.0004(16)
C14 0.033(2) 0.032(2) 0.032(2) -0.0051(19) 0.0018(18) -0.0007(19)
C15 0.039(3) 0.043(3) 0.025(2) 0.005(2) -0.0029(19) -0.003(2)
C16 0.033(2) 0.029(2) 0.037(2) 0.0116(19) 0.0051(19) 0.0031(19)
C17 0.025(2) 0.025(2) 0.030(2) -0.0005(17) 0.0109(17) -0.0013(16)
C18 0.027(2) 0.031(2) 0.020(2) 0.0026(17) 0.0039(17) -0.0046(17)
C19 0.038(2) 0.028(2) 0.035(2) -0.0039(18) 0.0166(19) -0.0041(18)
C20 0.029(2) 0.0172(19) 0.021(2) -0.0001(16) 0.0073(16) 0.0031(16)
C26 0.043(3) 0.024(2) 0.037(2) -0.0100(18) 0.021(2) 0.0013(19)
C27 0.058(3) 0.021(2) 0.036(3) -0.0045(19) 0.027(2) -0.004(2)
C38 0.043(3) 0.022(2) 0.027(2) 0.0054(17) 0.0011(19) 0.0044(19)
C44 0.055(3) 0.024(2) 0.022(2) 0.0012(18) -0.002(2) -0.007(2)
N1 0.037(2) 0.0191(18) 0.0317(19) 0.0007(14) 0.0107(15) 0.0013(14)
N2 0.040(2) 0.0156(17) 0.0249(18) -0.0015(14) 0.0069(15) 0.0020(14)
O1 0.0321(16) 0.0379(17) 0.0213(15) -0.0026(12) 0.0051(12) 0.0026(13)
O2 0.0363(16) 0.0288(15) 0.0204(14) -0.0037(12) 0.0015(12) 0.0106(13)
O3 0.0414(17) 0.0260(15) 0.0193(15) 0.0004(12) 0.0032(12) -0.0109(13)
O4 0.0337(16) 0.0201(14) 0.0206(14) 0.0002(11) 0.0075(11) -0.0048(12)
O5 0.0287(15) 0.0193(14) 0.0174(13) -0.0031(11) 0.0073(11) -0.0033(11)
O6 0.0317(16) 0.0364(17) 0.0206(15) 0.0036(12) 0.0080(12) 0.0025(13)
O7 0.0350(16) 0.0278(15) 0.0298(15) 0.0095(13) 0.0162(12) 0.0104(13)
O8 0.0435(17) 0.0264(15) 0.0261(15) -0.0057(12) 0.0174(13) -0.0110(13)
O9 0.0341(16) 0.0217(14) 0.0194(14) -0.0028(11) 0.0068(11) -0.0029(12)
O10 0.0262(15) 0.0223(14) 0.0170(13) 0.0025(11) 0.0032(10) -0.0031(11)
O11 0.086(3) 0.079(3) 0.071(3) 0.017(2) 0.007(2) -0.027(2)
O12 0.079(3) 0.073(3) 0.077(3) -0.016(2) 0.030(2) -0.023(2)

loop_
_atom_type_symbol
_atom_type_description
_atom_type_scat_dispersion_real
_atom_type_scat_dispersion_imag
_atom_type_scat_source
C C 0.0033 0.0016 'International Tables Vol C Tables 4.2.6.8 and 6.1.1.4'
H H 0.0000 0.0000 'International Tables Vol C Tables 4.2.6.8 and 6.1.1.4'
Co Co 0.3494 0.9721 'International Tables Vol C Tables 4.2.6.8 and 6.1.1.4'
N N 0.0061 0.0033 'International Tables Vol C Tables 4.2.6.8 and 6.1.1.4'
O O 0.0106 0.0060 'International Tables Vol C Tables 4.2.6.8 and 6.1.1.4'

loop_
_geom_angle_atom_site_label_1
_geom_angle_atom_site_label_2
_geom_angle_atom_site_label_3
_geom_angle
_geom_angle_site_symmetry_1
_geom_angle_site_symmetry_3
O5 Co1 O1 97.55(10) 3_566 .
O5 Co1 O3 176.63(11) 3_566 4_556
O1 Co1 O3 80.87(11) . 4_556
O5 Co1 O5 85.66(10) 3_566 .
O1 Co1 O5 95.18(10) . .
O3 Co1 O5 91.50(10) 4_556 .
O5 Co1 N2 97.90(11) 3_566 .
O1 Co1 N2 89.08(12) . .
O3 Co1 N2 85.08(11) 4_556 .
O5 Co1 N2 174.06(11) . .
O5 Co1 O4 90.13(10) 3_566 3_556
O1 Co1 O4 167.47(10) . 3_556
O3 Co1 O4 90.92(10) 4_556 3_556
O5 Co1 O4 75.47(10) . 3_556
N2 Co1 O4 99.68(11) . 3_556
O2 Co2 O2 93.37(16) 2_545 1_545
O2 Co2 O5 86.59(10) 2_545 3_556
O2 Co2 O5 94.58(10) 1_545 3_556
O2 Co2 O5 94.58(10) 2_545 4
O2 Co2 O5 86.59(10) 1_545 4
O5 Co2 O5 178.30(14) 3_556 4
O2 Co2 O4 161.94(10) 2_545 .
O2 Co2 O4 92.36(10) 1_545 .
O5 Co2 O4 75.88(9) 3_556 .
O5 Co2 O4 102.85(10) 4 .
O2 Co2 O4 92.36(10) 2_545 2
O2 Co2 O4 161.94(10) 1_545 2
O5 Co2 O4 102.85(10) 3_556 2
O5 Co2 O4 75.88(9) 4 2
O4 Co2 O4 87.40(14) . 2
O10 Co3 O6 96.72(10) 3_656 .
O10 Co3 O8 176.31(11) 3_656 4_566
O6 Co3 O8 80.76(11) . 4_566
O10 Co3 O10 85.68(10) 3_656 .
O6 Co3 O10 94.15(10) . .
O8 Co3 O10 91.80(10) 4_566 .
O10 Co3 N1 98.18(11) 3_656 .
O6 Co3 N1 90.22(12) . .
O8 Co3 N1 84.57(12) 4_566 .
O10 Co3 N1 173.81(11) . .
O10 Co3 O9 91.06(10) 3_656 3_666
O6 Co3 O9 166.90(10) . 3_666
O8 Co3 O9 90.93(10) 4_566 3_666
O10 Co3 O9 75.89(9) . 3_666
N1 Co3 O9 99.12(11) . 3_666
O7 Co4 O7 95.04(16) 2_655 .
O7 Co4 O10 86.02(10) 2_655 3_656
O7 Co4 O10 94.32(10) . 3_656
O7 Co4 O10 94.32(10) 2_655 4
O7 Co4 O10 86.02(10) . 4
O10 Co4 O10 179.50(14) 3_656 4
O7 Co4 O9 161.49(10) 2_655 1_545
O7 Co4 O9 91.78(10) . 1_545
O10 Co4 O9 76.30(9) 3_656 1_545
O10 Co4 O9 103.32(10) 4 1_545
O7 Co4 O9 91.78(10) 2_655 2_645
O7 Co4 O9 161.49(10) . 2_645
O10 Co4 O9 103.32(10) 3_656 2_645
O10 Co4 O9 76.30(9) 4 2_645
O9 Co4 O9 87.04(14) 1_545 2_645
O1 C1 O2 125.8(4) . .
O1 C1 C2 117.3(3) . .
O2 C1 C2 116.9(4) . .
C1 C2 C3 115.3(3) . .
C1 C2 H2A 108.5 . .
C3 C2 H2A 108.5 . .
C1 C2 H2B 108.5 . .
C3 C2 H2B 108.5 . .
H2A C2 H2B 107.5 . .
C4 C3 C8 118.2(4) . .
C4 C3 C2 121.0(4) . .
C8 C3 C2 120.8(4) . .
C5 C4 C3 121.0(4) . .
C5 C4 H4 119.5 . .
C3 C4 H4 119.5 . .
C6 C5 C4 119.8(4) . .
C6 C5 H5 120.1 . .
C4 C5 H5 120.1 . .
C5 C6 C7 120.8(4) . .
C5 C6 H6 119.6 . .
C7 C6 H6 119.6 . .
C8 C7 C6 118.4(4) . .
C8 C7 C9 120.7(4) . .
C6 C7 C9 120.8(4) . .
C7 C8 C3 121.7(4) . .
C7 C8 H8 119.2 . .
C3 C8 H8 119.2 . .
C7 C9 C10 113.9(3) . .
C7 C9 H9A 108.8 . .
C10 C9 H9A 108.8 . .
C7 C9 H9B 108.8 . .
C10 C9 H9B 108.8 . .
H9A C9 H9B 107.7 . .
O3 C10 O4 124.9(3) . .
O3 C10 C9 117.7(3) . .
O4 C10 C9 117.3(3) . .
O7 C11 O6 125.6(4) . .
O7 C11 C12 117.5(3) . .
O6 C11 C12 116.9(3) . .
C13 C12 C11 114.7(3) . .
C13 C12 H12A 108.6 . .
C11 C12 H12A 108.6 . .
C13 C12 H12B 108.6 . .
C11 C12 H12B 108.6 . .
H12A C12 H12B 107.6 . .
C14 C13 C18 118.1(4) . .
C14 C13 C12 121.4(4) . .
C18 C13 C12 120.5(4) . .
C15 C14 C13 120.5(4) . .
C15 C14 H14 119.7 . .
C13 C14 H14 119.7 . .
C16 C15 C14 120.7(4) . .
C16 C15 H15 119.7 . .
C14 C15 H15 119.7 . .
C15 C16 C17 120.3(4) . .
C15 C16 H16 119.9 . .
C17 C16 H16 119.9 . .
C18 C17 C16 118.3(4) . .
C18 C17 C19 120.8(4) . .
C16 C17 C19 120.9(4) . .
C17 C18 C13 122.1(4) . .
C17 C18 H18 119.0 . .
C13 C18 H18 119.0 . .
C17 C19 C20 114.5(3) . .
C17 C19 H19A 108.6 . .
C20 C19 H19A 108.6 . .
C17 C19 H19B 108.6 . .
C20 C19 H19B 108.6 . .
H19A C19 H19B 107.6 . .
O8 C20 O9 124.3(4) . .
O8 C20 C19 117.9(3) . .
O9 C20 C19 117.6(3) . .
N1 C26 C27 121.7(4) . 3_666
N1 C26 H26 119.2 . .
C27 C26 H26 119.2 3_666 .
N1 C27 C26 123.4(4) . 3_666
N1 C27 H27 118.3 . .
C26 C27 H27 118.3 3_666 .
N2 C38 C44 122.3(4) . 3_556
N2 C38 H38 118.8 . .
C44 C38 H38 118.8 3_556 .
N2 C44 C38 122.3(4) . 3_556
N2 C44 H44 118.9 . .
C38 C44 H44 118.9 3_556 .
C26 N1 C27 114.9(3) . .
C26 N1 Co3 121.5(3) . .
C27 N1 Co3 123.0(3) . .
C38 N2 C44 115.4(3) . .
C38 N2 Co1 121.6(3) . .
C44 N2 Co1 122.2(3) . .
C1 O1 Co1 128.3(3) . .
C1 O2 Co2 124.9(2) . 1_565
C10 O3 Co1 137.3(3) . 4
C10 O4 Co2 121.5(2) . .
C10 O4 Co1 128.1(2) . 3_556
Co2 O4 Co1 93.97(10) . 3_556
Co1 O5 Co1 94.34(10) 3_566 .
Co1 O5 Co2 119.52(12) 3_566 3_556
Co1 O5 Co2 99.70(10) . 3_556
Co1 O5 H1W 110.7 3_566 .
Co1 O5 H1W 129.3 . .
Co2 O5 H1W 104.3 3_556 .
C11 O6 Co3 128.7(2) . .
C11 O7 Co4 124.7(2) . .
C20 O8 Co3 137.5(3) . 4_565
C20 O9 Co4 121.6(2) . 1_565
C20 O9 Co3 128.5(2) . 3_666
Co4 O9 Co3 93.50(10) 1_565 3_666
Co3 O10 Co4 120.37(12) 3_656 3_656
Co3 O10 Co3 94.32(10) 3_656 .
Co4 O10 Co3 99.53(10) 3_656 .
Co3 O10 H2W 115.3 3_656 .
Co4 O10 H2W 105.3 3_656 .
Co3 O10 H2W 121.7 . .
H3W O11 H4W 112.9 . .
H6W O12 H5W 114.3 . .

loop_
_geom_bond_atom_site_label_1
_geom_bond_atom_site_label_2
_geom_bond_distance
_geom_bond_site_symmetry_2
Co1 O5 2.047(2) 3_566
Co1 O1 2.080(3) .
Co1 O3 2.081(3) 4_556
Co1 O5 2.098(2) .
Co1 N2 2.193(3) .
Co1 O4 2.204(3) 3_556
Co2 O2 2.073(3) 2_545
Co2 O2 2.073(3) 1_545
Co2 O5 2.099(2) 3_556
Co2 O5 2.099(2) 4
Co2 O4 2.183(3) .
Co2 O4 2.183(3) 2
Co3 O10 2.044(3) 3_656
Co3 O6 2.070(3) .
Co3 O8 2.074(3) 4_566
Co3 O10 2.097(2) .
Co3 N1 2.190(3) .
Co3 O9 2.197(3) 3_666
Co4 O7 2.071(3) 2_655
Co4 O7 2.071(3) .
Co4 O10 2.086(2) 3_656
Co4 O10 2.086(2) 4
Co4 O9 2.188(3) 1_545
Co4 O9 2.188(3) 2_645
C1 O1 1.249(4) .
C1 O2 1.253(4) .
C1 C2 1.508(6) .
C2 C3 1.509(5) .
C2 H2A 0.9700 .
C2 H2B 0.9700 .
C3 C4 1.383(6) .
C3 C8 1.390(5) .
C4 C5 1.382(6) .
C4 H4 0.9300 .
C5 C6 1.374(6) .
C5 H5 0.9300 .
C6 C7 1.388(6) .
C6 H6 0.9300 .
C7 C8 1.386(5) .
C7 C9 1.513(6) .
C8 H8 0.9300 .
C9 C10 1.522(5) .
C9 H9A 0.9700 .
C9 H9B 0.9700 .
C10 O3 1.230(4) .
C10 O4 1.265(4) .
C11 O7 1.247(5) .
C11 O6 1.252(4) .
C11 C12 1.512(5) .
C12 C13 1.503(5) .
C12 H12A 0.9700 .
C12 H12B 0.9700 .
C13 C14 1.384(6) .
C13 C18 1.392(5) .
C14 C15 1.384(6) .
C14 H14 0.9300 .
C15 C16 1.368(6) .
C15 H15 0.9300 .
C16 C17 1.398(6) .
C16 H16 0.9300 .
C17 C18 1.384(5) .
C17 C19 1.520(5) .
C18 H18 0.9300 .
C19 C20 1.521(5) .
C19 H19A 0.9700 .
C19 H19B 0.9700 .
C20 O8 1.234(4) .
C20 O9 1.273(4) .
C26 N1 1.334(5) .
C26 C27 1.356(6) 3_666
C26 H26 0.9300 .
C27 N1 1.336(5) .
C27 C26 1.356(6) 3_666
C27 H27 0.9300 .
C38 N2 1.328(5) .
C38 C44 1.372(6) 3_556
C38 H38 0.9300 .
C44 N2 1.334(5) .
C44 C38 1.372(6) 3_556
C44 H44 0.9300 .
O2 Co2 2.073(3) 1_565
O3 Co1 2.081(3) 4
O4 Co1 2.204(3) 3_556
O5 Co1 2.047(2) 3_566
O5 Co2 2.099(2) 3_556
O5 H1W 0.9393 .
O8 Co3 2.074(3) 4_565
O9 Co4 2.188(3) 1_565
O9 Co3 2.197(3) 3_666
O10 Co3 2.044(3) 3_656
O10 Co4 2.086(2) 3_656
O10 H2W 0.9561 .
O11 H3W 0.8657 .
O11 H4W 0.8653 .
O12 H6W 0.8655 .
O12 H5W 0.8544 .

loop_
_geom_hbond_atom_site_label_D
_geom_hbond_atom_site_label_H
_geom_hbond_atom_site_label_A
_geom_hbond_distance_DH
_geom_hbond_distance_HA
_geom_hbond_distance_DA
_geom_hbond_angle_DHA
_geom_hbond_site_symmetry_A
O5 H1W O12 0.94 2.64 3.273(5) 125.4 .
O10 H2W O11 0.96 2.57 3.316(5) 134.7 1_545
O11 H3W O6 0.87 2.04 2.874(5) 161.7 1_565
O11 H3W O8 0.87 2.64 3.261(5) 129.6 4_576
O12 H6W O1 0.87 2.09 2.884(5) 151.3 .
O12 H6W O3 0.87 2.56 3.249(5) 137.3 4_556

loop_
_geom_torsion_atom_site_label_1
_geom_torsion_atom_site_label_2
_geom_torsion_atom_site_label_3
_geom_torsion_atom_site_label_4
_geom_torsion
_geom_torsion_site_symmetry_1
_geom_torsion_site_symmetry_2
_geom_torsion_site_symmetry_3
_geom_torsion_site_symmetry_4
O1 C1 C2 C3 132.3(4) . . . .
O2 C1 C2 C3 -49.4(5) . . . .
C1 C2 C3 C4 124.3(4) . . . .
C1 C2 C3 C8 -58.8(5) . . . .
C8 C3 C4 C5 -4.7(6) . . . .
C2 C3 C4 C5 172.3(4) . . . .
C3 C4 C5 C6 3.2(7) . . . .
C4 C5 C6 C7 0.7(7) . . . .
C5 C6 C7 C8 -2.9(6) . . . .
C5 C6 C7 C9 174.4(4) . . . .
C6 C7 C8 C3 1.2(6) . . . .
C9 C7 C8 C3 -176.0(4) . . . .
C4 C3 C8 C7 2.5(6) . . . .
C2 C3 C8 C7 -174.6(4) . . . .
C8 C7 C9 C10 108.6(4) . . . .
C6 C7 C9 C10 -68.6(5) . . . .
C7 C9 C10 O3 19.8(6) . . . .
C7 C9 C10 O4 -162.9(4) . . . .
O7 C11 C12 C13 -47.8(5) . . . .
O6 C11 C12 C13 132.2(4) . . . .
C11 C12 C13 C14 124.6(4) . . . .
C11 C12 C13 C18 -57.9(5) . . . .
C18 C13 C14 C15 -2.1(6) . . . .
C12 C13 C14 C15 175.5(4) . . . .
C13 C14 C15 C16 1.6(7) . . . .
C14 C15 C16 C17 -0.4(7) . . . .
C15 C16 C17 C18 -0.2(6) . . . .
C15 C16 C17 C19 177.9(4) . . . .
C16 C17 C18 C13 -0.4(6) . . . .
C19 C17 C18 C13 -178.5(4) . . . .
C14 C13 C18 C17 1.5(6) . . . .
C12 C13 C18 C17 -176.1(4) . . . .
C18 C17 C19 C20 111.9(4) . . . .
C16 C17 C19 C20 -66.1(5) . . . .
C17 C19 C20 O8 19.8(5) . . . .
C17 C19 C20 O9 -163.2(3) . . . .
C27 C26 N1 C27 0.1(7) 3_666 . . .
C27 C26 N1 Co3 171.0(3) 3_666 . . .
C26 C27 N1 C26 -0.1(7) 3_666 . . .
C26 C27 N1 Co3 -170.8(3) 3_666 . . .
O10 Co3 N1 C26 11.2(3) 3_656 . . .
O6 Co3 N1 C26 -85.6(3) . . . .
O8 Co3 N1 C26 -166.3(3) 4_566 . . .
O10 Co3 N1 C26 139.4(10) . . . .
O9 Co3 N1 C26 103.6(3) 3_666 . . .
O10 Co3 N1 C27 -178.8(3) 3_656 . . .
O6 Co3 N1 C27 84.4(3) . . . .
O8 Co3 N1 C27 3.7(3) 4_566 . . .
O10 Co3 N1 C27 -50.5(12) . . . .
O9 Co3 N1 C27 -86.4(3) 3_666 . . .
C44 C38 N2 C44 0.2(7) 3_556 . . .
C44 C38 N2 Co1 170.5(3) 3_556 . . .
C38 C44 N2 C38 -0.2(7) 3_556 . . .
C38 C44 N2 Co1 -170.4(3) 3_556 . . .
O5 Co1 N2 C38 10.6(4) 3_566 . . .
O1 Co1 N2 C38 -86.9(3) . . . .
O3 Co1 N2 C38 -167.8(3) 4_556 . . .
O5 Co1 N2 C38 137.1(10) . . . .
O4 Co1 N2 C38 102.1(3) 3_556 . . .
O5 Co1 N2 C44 -179.8(3) 3_566 . . .
O1 Co1 N2 C44 82.7(3) . . . .
O3 Co1 N2 C44 1.8(3) 4_556 . . .
O5 Co1 N2 C44 -53.2(13) . . . .
O4 Co1 N2 C44 -88.3(3) 3_556 . . .
O2 C1 O1 Co1 19.4(6) . . . .
C2 C1 O1 Co1 -162.5(3) . . . .
O5 Co1 O1 C1 -41.6(3) 3_566 . . .
O3 Co1 O1 C1 141.4(3) 4_556 . . .
O5 Co1 O1 C1 -127.9(3) . . . .
N2 Co1 O1 C1 56.2(3) . . . .
O4 Co1 O1 C1 -169.1(4) 3_556 . . .
O1 C1 O2 Co2 41.9(5) . . . 1_565
C2 C1 O2 Co2 -136.3(3) . . . 1_565
O4 C10 O3 Co1 -2.1(7) . . . 4
C9 C10 O3 Co1 175.0(3) . . . 4
O3 C10 O4 Co2 23.0(5) . . . .
C9 C10 O4 Co2 -154.1(3) . . . .
O3 C10 O4 Co1 -102.7(4) . . . 3_556
C9 C10 O4 Co1 80.1(4) . . . 3_556
O2 Co2 O4 C10 -153.9(3) 2_545 . . .
O2 Co2 O4 C10 97.7(3) 1_545 . . .
O5 Co2 O4 C10 -168.2(3) 3_556 . . .
O5 Co2 O4 C10 10.6(3) 4 . . .
O4 Co2 O4 C10 -64.2(3) 2 . . .
O2 Co2 O4 Co1 -13.7(4) 2_545 . . 3_556
O2 Co2 O4 Co1 -122.12(10) 1_545 . . 3_556
O5 Co2 O4 Co1 -27.98(9) 3_556 . . 3_556
O5 Co2 O4 Co1 150.85(9) 4 . . 3_556
O4 Co2 O4 Co1 75.96(9) 2 . . 3_556
O5 Co1 O5 Co1 0.0 3_566 . . 3_566
O1 Co1 O5 Co1 97.21(11) . . . 3_566
O3 Co1 O5 Co1 178.18(11) 4_556 . . 3_566
N2 Co1 O5 Co1 -127.0(11) . . . 3_566
O4 Co1 O5 Co1 -91.27(11) 3_556 . . 3_566
O5 Co1 O5 Co2 120.95(14) 3_566 . . 3_556
O1 Co1 O5 Co2 -141.84(11) . . . 3_556
O3 Co1 O5 Co2 -60.88(12) 4_556 . . 3_556
N2 Co1 O5 Co2 -6.1(12) . . . 3_556
O4 Co1 O5 Co2 29.68(10) 3_556 . . 3_556
O7 C11 O6 Co3 18.9(6) . . . .
C12 C11 O6 Co3 -161.1(3) . . . .
O10 Co3 O6 C11 -42.1(3) 3_656 . . .
O8 Co3 O6 C11 140.7(3) 4_566 . . .
O10 Co3 O6 C11 -128.2(3) . . . .
N1 Co3 O6 C11 56.2(3) . . . .
O9 Co3 O6 C11 -168.1(4) 3_666 . . .
O6 C11 O7 Co4 42.8(5) . . . .
C12 C11 O7 Co4 -137.2(3) . . . .
O7 Co4 O7 C11 -143.5(3) 2_655 . . .
O10 Co4 O7 C11 -57.1(3) 3_656 . . .
O10 Co4 O7 C11 122.5(3) 4 . . .
O9 Co4 O7 C11 19.3(3) 1_545 . . .
O9 Co4 O7 C11 105.3(4) 2_645 . . .
O9 C20 O8 Co3 0.6(6) . . . 4_565
C19 C20 O8 Co3 177.3(3) . . . 4_565
O8 C20 O9 Co4 21.0(5) . . . 1_565
C19 C20 O9 Co4 -155.8(3) . . . 1_565
O8 C20 O9 Co3 -104.6(4) . . . 3_666
C19 C20 O9 Co3 78.6(4) . . . 3_666
O10 Co3 O10 Co3 0.0 3_656 . . 3_656
O6 Co3 O10 Co3 96.44(11) . . . 3_656
O8 Co3 O10 Co3 177.30(11) 4_566 . . 3_656
N1 Co3 O10 Co3 -128.8(10) . . . 3_656
O9 Co3 O10 Co3 -92.19(11) 3_666 . . 3_656
O10 Co3 O10 Co4 121.80(14) 3_656 . . 3_656
O6 Co3 O10 Co4 -141.77(11) . . . 3_656
O8 Co3 O10 Co4 -60.90(12) 4_566 . . 3_656
N1 Co3 O10 Co4 -7.0(11) . . . 3_656
O9 Co3 O10 Co4 29.61(10) 3_666 . . 3_656
